data_1512288
loop_
_publ_author_name
'Hou, Hui-Lei'
'Li, Zong-Jun'
'Li, Shu-Hui'
'Chen, Si'
'Gao, Xiang'

_publ_section_title
;
 Hydroxide-Initiated Conversion of Aromatic Nitriles to Imidazolines:
 Fullerenes vs TCNE
;
_journal_issue 18
_journal_name_full 'Organic Letters'
_journal_page_first 4646
_journal_paper_doi 10.1021/ol401834j
_journal_volume 15
_journal_year 2013
_chemical_formula_sum 'C75 H10 N2 O S2'
_chemical_formula_weight 1018.97
_chemical_name_systematic
; 
 ? 
;
_space_group_IT_number 61
_symmetry_cell_setting orthorhombic
_symmetry_space_group_name_Hall '-P 2ac 2ab'
_symmetry_space_group_name_H-M 'P b c a'
_atom_sites_solution_hydrogens geom
_atom_sites_solution_primary direct
_atom_sites_solution_secondary difmap
_audit_creation_method SHELXL-97
_cell_angle_alpha 90.00
_cell_angle_beta 90.00
_cell_angle_gamma 90.00
_cell_formula_units_Z 8
_cell_length_a 9.8323(9)
_cell_length_b 27.722(3)
_cell_length_c 29.449(3)
_cell_measurement_reflns_used 3694
_cell_measurement_temperature 191(2)
_cell_measurement_theta_max 21.24
_cell_measurement_theta_min 2.30
_cell_volume 8026.9(14)
_computing_cell_refinement 'Bruker SMART'
_computing_data_collection 'Bruker SMART'
_computing_data_reduction 'Bruker SAINT'
_computing_molecular_graphics 'Bruker SHELXTL'
_computing_publication_material 'Bruker SHELXTL'
_computing_structure_refinement 'SHELXL-97 (Sheldrick, 1997)'
_computing_structure_solution 'SHELXS-97 (Sheldrick, 1990)'
_diffrn_ambient_temperature 191(2)
_diffrn_measured_fraction_theta_full 0.999
_diffrn_measured_fraction_theta_max 0.999
_diffrn_measurement_device_type 'Bruker APEXII CCD area detector'
_diffrn_measurement_method 'phi and omega scans'
_diffrn_radiation_monochromator graphite
_diffrn_radiation_source 'fine-focus sealed tube'
_diffrn_radiation_type MoK\a
_diffrn_radiation_wavelength 0.71073
_diffrn_reflns_av_R_equivalents 0.1080
_diffrn_reflns_av_sigmaI/netI 0.0709
_diffrn_reflns_limit_h_max 10
_diffrn_reflns_limit_h_min -9
_diffrn_reflns_limit_k_max 29
_diffrn_reflns_limit_k_min -26
_diffrn_reflns_limit_l_max 31
_diffrn_reflns_limit_l_min -30
_diffrn_reflns_number 29162
_diffrn_reflns_theta_full 22.01
_diffrn_reflns_theta_max 22.01
_diffrn_reflns_theta_min 1.38
_exptl_absorpt_coefficient_mu 0.200
_exptl_absorpt_correction_T_max 0.9649
_exptl_absorpt_correction_T_min 0.9536
_exptl_absorpt_correction_type multi-scan
_exptl_absorpt_process_details SADABS
_exptl_crystal_density_diffrn 1.686
_exptl_crystal_density_method 'not measured'
_exptl_crystal_F_000 4112
_exptl_crystal_size_max 0.24
_exptl_crystal_size_mid 0.22
_exptl_crystal_size_min 0.18
_refine_diff_density_max 0.780
_refine_diff_density_min -0.472
_refine_diff_density_rms 0.117
_refine_ls_extinction_method none
_refine_ls_goodness_of_fit_ref 1.042
_refine_ls_hydrogen_treatment constr
_refine_ls_matrix_type full
_refine_ls_number_parameters 709
_refine_ls_number_reflns 4925
_refine_ls_number_restraints 0
_refine_ls_restrained_S_all 1.042
_refine_ls_R_factor_all 0.1386
_refine_ls_R_factor_gt 0.0888
_refine_ls_shift/su_max 0.000
_refine_ls_shift/su_mean 0.000
_refine_ls_structure_factor_coef Fsqd
_refine_ls_weighting_details 'calc w=1/[\s^2^(Fo^2^)+(0.1896P)^2^+8.3500P] where P=(Fo^2^+2Fc^2^)/3'
_refine_ls_weighting_scheme calc
_refine_ls_wR_factor_gt 0.2367
_refine_ls_wR_factor_ref 0.2908
_reflns_number_gt 3096
_reflns_number_total 4925
_reflns_threshold_expression >2sigma(I)
_cod_data_source_file ol401834j_si_002.cif
_cod_data_source_block C75H10N2OS2
_cod_depositor_comments
;
The following automatic conversions were performed:

'_symmetry_cell_setting' value 'Orthorhombic' changed to
'orthorhombic' according to
/home/saulius/struct/CIF-dictionaries/cif_core.dic dictionary named
'cif_core.dic' version 2.4.2 from 2011-04-26.

Automatic conversion script
Id: cif_fix_values 1891 2012-01-12 08:04:46Z andrius 
;
_cod_original_cell_volume 8027.1(13)
_cod_original_sg_symbol_H-M Pbca
_cod_database_code 1512288

loop_
_symmetry_equiv_pos_as_xyz
'x, y, z'
'-x+1/2, -y, z+1/2'
'-x, y+1/2, -z+1/2'
'x+1/2, -y+1/2, -z'
'-x, -y, -z'
'x-1/2, y, -z-1/2'
'x, -y-1/2, z-1/2'
'-x-1/2, y-1/2, z'

loop_
_atom_site_label
_atom_site_type_symbol
_atom_site_fract_x
_atom_site_fract_y
_atom_site_fract_z
_atom_site_U_iso_or_equiv
_atom_site_adp_type
_atom_site_occupancy
_atom_site_symmetry_multiplicity
_atom_site_calc_flag
_atom_site_refinement_flags
S1 S 0.7419(3) 0.12353(10) 0.33485(11) 0.1008(12) Uani 1 1 d .
S2 S 0.8322(3) 0.11366(9) 0.43362(9) 0.0770(9) Uani 1 1 d .
O1 O 0.1512(6) 0.04211(19) 0.42320(16) 0.0587(16) Uani 1 1 d .
N1 N 0.2374(6) 0.11810(19) 0.42139(18) 0.0369(16) Uani 1 1 d .
N2 N 0.3149(6) 0.1939(2) 0.42817(18) 0.0401(16) Uani 1 1 d .
C1 C 0.2565(7) 0.1211(2) 0.4717(2) 0.0314(18) Uani 1 1 d .
C2 C 0.3167(7) 0.1729(2) 0.4762(2) 0.0355(18) Uani 1 1 d .
C3 C 0.2438(8) 0.2063(2) 0.5083(2) 0.0392(19) Uani 1 1 d .
C4 C 0.1192(8) 0.1956(3) 0.5262(2) 0.044(2) Uani 1 1 d .
C5 C 0.0612(7) 0.1462(3) 0.5229(2) 0.0384(19) Uani 1 1 d .
C6 C 0.1262(7) 0.1109(3) 0.5016(2) 0.0377(19) Uani 1 1 d .
C7 C 0.1337(7) 0.0652(3) 0.5216(2) 0.0391(19) Uani 1 1 d .
C8 C 0.2721(9) 0.0452(2) 0.5139(2) 0.042(2) Uani 1 1 d .
C9 C 0.3445(8) 0.0798(2) 0.4889(2) 0.041(2) Uani 1 1 d .
C10 C 0.4827(7) 0.0865(3) 0.4995(2) 0.0369(18) Uani 1 1 d .
C11 C 0.5406(7) 0.1349(3) 0.5022(2) 0.042(2) Uani 1 1 d .
C12 C 0.4614(6) 0.1760(3) 0.4960(2) 0.0326(18) Uani 1 1 d .
C13 C 0.4717(9) 0.2153(3) 0.5249(2) 0.044(2) Uani 1 1 d .
C14 C 0.3351(7) 0.2363(2) 0.5334(2) 0.0356(19) Uani 1 1 d .
C15 C 0.3047(10) 0.2552(2) 0.5749(3) 0.052(2) Uani 1 1 d .
C16 C 0.1753(9) 0.2446(3) 0.5945(3) 0.047(2) Uani 1 1 d .
C17 C 0.0812(8) 0.2152(3) 0.5699(3) 0.047(2) Uani 1 1 d .
C18 C 0.0047(7) 0.1790(3) 0.5938(2) 0.045(2) Uani 1 1 d .
C19 C -0.0106(6) 0.1368(3) 0.5655(2) 0.0359(19) Uani 1 1 d .
C20 C -0.0061(7) 0.0913(3) 0.5856(2) 0.043(2) Uani 1 1 d .
C21 C 0.0696(8) 0.0533(3) 0.5621(3) 0.045(2) Uani 1 1 d .
C22 C 0.1337(9) 0.0245(3) 0.5966(3) 0.052(2) Uani 1 1 d .
C23 C 0.2641(10) 0.0061(2) 0.5888(2) 0.046(2) Uani 1 1 d .
C24 C 0.3264(9) 0.0168(2) 0.5461(3) 0.045(2) Uani 1 1 d .
C25 C 0.4751(10) 0.0236(3) 0.5569(2) 0.052(2) Uani 1 1 d .
C26 C 0.5467(8) 0.0576(3) 0.5340(2) 0.046(2) Uani 1 1 d .
C27 C 0.6431(7) 0.0877(3) 0.5589(3) 0.0400(19) Uani 1 1 d .
C28 C 0.6396(6) 0.1341(3) 0.5387(2) 0.039(2) Uani 1 1 d .
C29 C 0.6531(7) 0.1742(3) 0.5657(3) 0.045(2) Uani 1 1 d .
C30 C 0.5660(8) 0.2173(3) 0.5597(3) 0.050(2) Uani 1 1 d .
C31 C 0.5304(10) 0.2367(3) 0.6034(3) 0.055(2) Uani 1 1 d .
C32 C 0.3993(11) 0.2552(2) 0.6106(3) 0.053(2) Uani 1 1 d .
C33 C 0.3344(9) 0.2448(3) 0.6532(2) 0.049(2) Uani 1 1 d .
C34 C 0.1853(10) 0.2380(3) 0.6422(3) 0.056(3) Uani 1 1 d .
C35 C 0.1160(9) 0.2047(3) 0.6655(3) 0.051(2) Uani 1 1 d .
C36 C 0.0192(7) 0.1746(3) 0.6403(2) 0.045(2) Uani 1 1 d .
C37 C 0.0241(7) 0.1268(3) 0.6602(2) 0.044(2) Uani 1 1 d .
C38 C 0.0106(7) 0.0868(3) 0.6341(2) 0.043(2) Uani 1 1 d .
C39 C 0.0983(8) 0.0443(3) 0.6408(3) 0.049(2) Uani 1 1 d .
C40 C 0.1899(8) 0.0449(3) 0.6752(2) 0.047(2) Uani 1 1 d .
C41 C 0.3306(9) 0.0256(2) 0.6671(2) 0.044(2) Uani 1 1 d .
C42 C 0.3577(9) 0.0067(2) 0.6249(3) 0.051(2) Uani 1 1 d .
C43 C 0.4912(9) 0.0170(3) 0.6051(3) 0.048(2) Uani 1 1 d .
C44 C 0.5837(8) 0.0461(3) 0.6295(3) 0.049(2) Uani 1 1 d .
C45 C 0.6611(7) 0.0819(3) 0.6052(3) 0.044(2) Uani 1 1 d .
C46 C 0.6744(6) 0.1249(3) 0.6332(2) 0.041(2) Uani 1 1 d .
C47 C 0.6705(7) 0.1695(3) 0.6135(3) 0.045(2) Uani 1 1 d .
C48 C 0.5958(8) 0.2073(3) 0.6371(3) 0.051(2) Uani 1 1 d .
C49 C 0.5306(8) 0.1966(3) 0.6780(2) 0.048(2) Uani 1 1 d .
C50 C 0.3913(10) 0.2167(3) 0.6855(2) 0.051(2) Uani 1 1 d .
C51 C 0.3167(9) 0.1807(3) 0.7100(2) 0.051(2) Uani 1 1 d .
C52 C 0.1786(8) 0.1751(3) 0.6996(2) 0.040(2) Uani 1 1 d .
C53 C 0.1214(8) 0.1276(3) 0.6967(2) 0.045(2) Uani 1 1 d .
C54 C 0.2024(7) 0.0861(3) 0.7037(2) 0.0390(19) Uani 1 1 d .
C55 C 0.3503(8) 0.0938(3) 0.7143(2) 0.0472(15) Uani 1 1 d .
C56 C 0.4203(9) 0.0559(3) 0.6916(2) 0.0472(15) Uani 1 1 d .
C57 C 0.5492(8) 0.0658(3) 0.6731(3) 0.047(2) Uani 1 1 d .
C58 C 0.6050(8) 0.1141(3) 0.6759(2) 0.050(2) Uani 1 1 d .
C59 C 0.5356(9) 0.1504(3) 0.6966(2) 0.052(2) Uani 1 1 d .
C60 C 0.3979(8) 0.1387(3) 0.7179(2) 0.0360(13) Uani 1 1 d .
C61 C 0.2674(8) 0.1627(3) 0.4016(2) 0.0360(13) Uani 1 1 d .
C62 C 0.2411(7) 0.1751(2) 0.3533(2) 0.0273(16) Uani 1 1 d .
C63 C 0.1219(7) 0.1614(2) 0.3321(2) 0.0299(17) Uani 1 1 d .
H1 H 0.0571 0.1424 0.3481 0.036 Uiso 1 1 calc R
C64 C 0.0968(8) 0.1751(3) 0.2880(2) 0.0415(19) Uani 1 1 d .
H2 H 0.0150 0.1655 0.2734 0.050 Uiso 1 1 calc R
C65 C 0.1904(10) 0.2025(3) 0.2653(2) 0.051(2) Uani 1 1 d .
H3 H 0.1745 0.2115 0.2346 0.062 Uiso 1 1 calc R
C66 C 0.3088(10) 0.2171(3) 0.2871(3) 0.054(2) Uani 1 1 d .
H4 H 0.3722 0.2370 0.2715 0.065 Uiso 1 1 calc R
C67 C 0.3344(7) 0.2033(2) 0.3305(2) 0.0356(18) Uani 1 1 d .
H5 H 0.4162 0.2129 0.3451 0.043 Uiso 1 1 calc R
C68 C 0.2082(8) 0.0733(3) 0.4009(2) 0.0371(18) Uani 1 1 d .
C69 C 0.2516(7) 0.0647(2) 0.3536(2) 0.0270(16) Uani 1 1 d .
C70 C 0.1656(7) 0.0369(2) 0.3261(2) 0.0394(19) Uani 1 1 d .
H6 H 0.0804 0.0262 0.3375 0.047 Uiso 1 1 calc R
C71 C 0.2041(10) 0.0252(3) 0.2830(3) 0.051(2) Uani 1 1 d .
H7 H 0.1463 0.0061 0.2644 0.062 Uiso 1 1 calc R
C72 C 0.3270(10) 0.0412(3) 0.2665(3) 0.051(2) Uani 1 1 d .
H8 H 0.3523 0.0338 0.2362 0.062 Uiso 1 1 calc R
C73 C 0.4128(8) 0.0675(2) 0.2930(2) 0.0415(19) Uani 1 1 d .
H9 H 0.4984 0.0776 0.2814 0.050 Uiso 1 1 calc R
C74 C 0.3750(7) 0.0793(2) 0.3364(2) 0.0306(17) Uani 1 1 d .
H10 H 0.4348 0.0978 0.3548 0.037 Uiso 1 1 calc R
C75 C 0.7840(10) 0.1185(3) 0.3847(3) 0.063(3) Uani 1 1 d .

loop_
_atom_site_aniso_label
_atom_site_aniso_U_11
_atom_site_aniso_U_22
_atom_site_aniso_U_33
_atom_site_aniso_U_23
_atom_site_aniso_U_13
_atom_site_aniso_U_12
S1 0.103(3) 0.112(3) 0.087(2) 0.0203(17) -0.0332(18) -0.050(2)
S2 0.087(2) 0.0747(17) 0.0697(18) -0.0056(14) -0.0006(14) -0.0122(15)
O1 0.093(5) 0.047(3) 0.036(3) 0.006(3) 0.014(3) -0.020(3)
N1 0.053(4) 0.039(4) 0.019(3) 0.008(3) -0.005(3) 0.008(3)
N2 0.051(4) 0.042(4) 0.027(3) 0.002(3) -0.011(3) 0.004(3)
C1 0.046(5) 0.036(4) 0.012(4) 0.005(3) -0.002(3) 0.019(4)
C2 0.049(5) 0.033(4) 0.025(4) 0.001(3) -0.010(3) -0.005(4)
C3 0.058(5) 0.033(4) 0.027(4) 0.012(3) -0.002(4) 0.022(4)
C4 0.036(5) 0.055(5) 0.041(5) 0.018(4) -0.015(4) 0.018(4)
C5 0.026(4) 0.065(5) 0.025(4) -0.011(4) -0.008(3) 0.017(4)
C6 0.033(4) 0.048(5) 0.032(4) 0.001(4) -0.014(3) -0.006(4)
C7 0.034(5) 0.055(5) 0.028(4) -0.020(4) -0.004(3) -0.016(4)
C8 0.090(6) 0.017(4) 0.019(4) -0.007(3) -0.003(4) -0.002(4)
C9 0.072(6) 0.028(4) 0.023(4) -0.013(3) 0.010(4) -0.001(4)
C10 0.033(5) 0.054(5) 0.024(4) -0.004(3) 0.004(3) 0.014(4)
C11 0.031(4) 0.071(6) 0.023(4) 0.002(4) 0.014(3) 0.001(4)
C12 0.021(4) 0.056(5) 0.021(4) 0.015(3) 0.006(3) -0.009(4)
C13 0.068(6) 0.033(4) 0.031(4) 0.008(3) 0.006(4) -0.020(4)
C14 0.051(5) 0.014(3) 0.042(5) 0.017(3) -0.014(4) -0.011(3)
C15 0.107(8) 0.015(4) 0.033(5) 0.000(3) -0.012(5) 0.011(4)
C16 0.063(6) 0.021(4) 0.058(6) -0.003(4) 0.003(5) 0.022(4)
C17 0.059(5) 0.044(5) 0.038(5) 0.008(4) -0.003(4) 0.041(4)
C18 0.028(4) 0.070(6) 0.038(5) 0.012(4) 0.009(3) 0.026(4)
C19 0.009(4) 0.072(6) 0.027(4) 0.010(4) -0.001(3) 0.006(3)
C20 0.013(4) 0.078(6) 0.038(5) -0.008(4) 0.003(3) -0.012(4)
C21 0.043(5) 0.045(5) 0.045(5) 0.009(4) -0.017(4) -0.036(4)
C22 0.068(6) 0.039(5) 0.049(5) 0.006(4) 0.011(5) -0.034(5)
C23 0.080(7) 0.021(4) 0.038(5) 0.006(3) -0.005(5) -0.014(4)
C24 0.074(6) 0.018(4) 0.042(5) -0.010(4) 0.004(4) -0.004(4)
C25 0.089(7) 0.035(5) 0.033(5) -0.007(4) 0.011(4) 0.038(5)
C26 0.054(5) 0.042(5) 0.041(5) -0.005(4) 0.027(4) 0.023(4)
C27 0.016(4) 0.059(5) 0.045(5) -0.007(4) 0.006(3) 0.014(4)
C28 0.008(4) 0.085(6) 0.026(4) 0.005(4) 0.003(3) -0.006(4)
C29 0.019(4) 0.067(6) 0.048(5) 0.017(5) 0.009(3) -0.015(4)
C30 0.048(5) 0.061(5) 0.041(5) 0.024(4) -0.010(4) -0.042(5)
C31 0.073(7) 0.042(5) 0.048(6) -0.007(4) -0.002(5) -0.040(5)
C32 0.106(8) 0.017(4) 0.036(5) -0.004(3) -0.018(5) -0.010(5)
C33 0.086(7) 0.026(4) 0.036(5) -0.018(4) -0.007(4) -0.001(4)
C34 0.089(7) 0.047(5) 0.032(5) -0.015(4) 0.001(5) 0.042(5)
C35 0.067(6) 0.040(5) 0.045(5) -0.014(4) 0.020(5) 0.021(5)
C36 0.022(4) 0.081(6) 0.033(5) -0.013(4) 0.003(3) 0.022(4)
C37 0.017(4) 0.092(7) 0.022(4) 0.005(4) 0.011(3) 0.000(4)
C38 0.016(4) 0.078(6) 0.035(5) 0.013(4) 0.004(3) -0.016(4)
C39 0.042(5) 0.060(6) 0.045(5) 0.025(4) -0.003(4) -0.031(4)
C40 0.062(6) 0.048(5) 0.030(4) 0.014(4) 0.013(4) -0.016(4)
C41 0.073(6) 0.026(4) 0.033(5) 0.023(3) -0.005(4) -0.006(4)
C42 0.089(7) 0.016(4) 0.048(5) 0.015(4) 0.002(5) 0.010(4)
C43 0.064(6) 0.021(4) 0.060(6) 0.012(4) 0.006(5) 0.028(4)
C44 0.051(5) 0.052(5) 0.046(5) 0.014(4) -0.005(4) 0.036(5)
C45 0.026(4) 0.061(5) 0.045(5) 0.007(4) -0.003(4) 0.024(4)
C46 0.005(4) 0.084(7) 0.034(5) 0.012(4) -0.004(3) -0.001(4)
C47 0.021(4) 0.067(6) 0.048(5) -0.011(5) 0.001(4) -0.017(4)
C48 0.045(5) 0.059(6) 0.049(5) 0.000(4) -0.014(4) -0.040(5)
C49 0.042(5) 0.068(6) 0.035(5) -0.027(4) -0.015(4) -0.017(5)
C50 0.097(7) 0.030(4) 0.026(4) -0.014(4) -0.010(4) -0.013(5)
C51 0.076(7) 0.057(5) 0.021(4) -0.012(4) 0.003(4) -0.006(5)
C52 0.044(5) 0.062(5) 0.015(4) -0.013(4) 0.008(3) 0.015(4)
C53 0.035(5) 0.075(6) 0.024(4) -0.001(4) 0.013(3) -0.001(4)
C54 0.033(4) 0.067(5) 0.017(4) 0.022(4) 0.005(3) -0.007(4)
C55 0.070(4) 0.053(4) 0.019(3) 0.020(2) -0.002(3) 0.013(3)
C56 0.070(4) 0.053(4) 0.019(3) 0.020(2) -0.002(3) 0.013(3)
C57 0.041(5) 0.056(5) 0.043(5) 0.027(4) -0.014(4) 0.010(4)
C58 0.032(5) 0.090(7) 0.027(4) -0.013(4) -0.021(3) 0.021(5)
C59 0.062(6) 0.069(6) 0.026(4) 0.002(4) -0.027(4) -0.010(5)
C60 0.047(3) 0.047(3) 0.014(3) -0.006(2) -0.008(2) 0.008(3)
C61 0.047(3) 0.047(3) 0.014(3) -0.006(2) -0.008(2) 0.008(3)
C62 0.033(4) 0.028(4) 0.021(4) -0.003(3) 0.001(3) 0.007(3)
C63 0.035(4) 0.031(4) 0.024(4) -0.002(3) 0.007(3) 0.015(3)
C64 0.055(5) 0.039(4) 0.031(4) -0.004(3) -0.015(4) 0.012(4)
C65 0.089(7) 0.050(5) 0.016(4) 0.012(4) 0.005(4) 0.022(5)
C66 0.072(7) 0.040(5) 0.049(6) 0.014(4) 0.036(5) 0.005(5)
C67 0.042(5) 0.028(4) 0.037(4) 0.005(3) -0.001(3) -0.006(4)
C68 0.051(5) 0.038(4) 0.023(4) 0.006(4) 0.001(3) 0.004(4)
C69 0.032(4) 0.026(4) 0.023(4) 0.002(3) -0.004(3) 0.003(3)
C70 0.038(5) 0.030(4) 0.051(5) 0.003(4) -0.010(4) -0.005(4)
C71 0.070(6) 0.045(5) 0.040(5) -0.028(4) -0.029(5) 0.017(5)
C72 0.073(7) 0.050(5) 0.031(5) -0.015(4) -0.003(4) 0.023(5)
C73 0.047(5) 0.038(4) 0.039(5) -0.005(4) 0.012(4) 0.007(4)
C74 0.032(4) 0.031(4) 0.029(4) -0.004(3) -0.006(3) 0.006(3)
C75 0.061(6) 0.048(5) 0.080(7) -0.004(4) -0.007(5) -0.017(5)

loop_
_atom_type_symbol
_atom_type_description
_atom_type_scat_dispersion_real
_atom_type_scat_dispersion_imag
_atom_type_scat_source
C C 0.0033 0.0016 'International Tables Vol C Tables 4.2.6.8 and 6.1.1.4'
H H 0.0000 0.0000 'International Tables Vol C Tables 4.2.6.8 and 6.1.1.4'
N N 0.0061 0.0033 'International Tables Vol C Tables 4.2.6.8 and 6.1.1.4'
O O 0.0106 0.0060 'International Tables Vol C Tables 4.2.6.8 and 6.1.1.4'
S S 0.1246 0.1234 'International Tables Vol C Tables 4.2.6.8 and 6.1.1.4'

loop_
_geom_angle_atom_site_label_1
_geom_angle_atom_site_label_2
_geom_angle_atom_site_label_3
_geom_angle
C61 N1 C68 130.1(6)
C61 N1 C1 109.7(5)
C68 N1 C1 119.9(5)
C61 N2 C2 108.5(6)
N1 C1 C9 111.1(5)
N1 C1 C2 100.6(5)
C9 C1 C2 116.6(6)
N1 C1 C6 116.1(5)
C9 C1 C6 98.0(5)
C2 C1 C6 115.2(5)
C3 C2 N2 110.0(5)
C3 C2 C12 99.6(5)
N2 C2 C12 109.9(5)
C3 C2 C1 116.0(6)
N2 C2 C1 105.6(5)
C12 C2 C1 115.7(6)
C4 C3 C14 119.4(7)
C4 C3 C2 122.4(7)
C14 C3 C2 112.5(7)
C3 C4 C17 119.5(7)
C3 C4 C5 121.3(7)
C17 C4 C5 107.8(7)
C6 C5 C19 120.5(7)
C6 C5 C4 121.7(7)
C19 C5 C4 107.1(6)
C5 C6 C7 119.6(7)
C5 C6 C1 121.5(7)
C7 C6 C1 110.7(6)
C21 C7 C6 123.5(7)
C21 C7 C8 117.3(7)
C6 C7 C8 108.7(6)
C24 C8 C9 124.7(8)
C24 C8 C7 118.3(7)
C9 C8 C7 106.8(6)
C10 C9 C8 117.7(7)
C10 C9 C1 121.6(6)
C8 C9 C1 113.7(7)
C9 C10 C26 120.4(7)
C9 C10 C11 120.6(6)
C26 C10 C11 107.5(6)
C12 C11 C28 119.2(7)
C12 C11 C10 121.8(7)
C28 C11 C10 106.8(6)
C13 C12 C11 121.4(7)
C13 C12 C2 110.2(6)
C11 C12 C2 121.4(6)
C30 C13 C12 122.4(8)
C30 C13 C14 117.8(7)
C12 C13 C14 110.2(6)
C15 C14 C3 123.3(8)
C15 C14 C13 120.0(7)
C3 C14 C13 104.7(6)
C14 C15 C32 121.7(9)
C14 C15 C16 118.6(8)
C32 C15 C16 106.7(7)
C34 C16 C15 111.4(8)
C34 C16 C17 118.1(8)
C15 C16 C17 119.4(7)
C16 C17 C18 119.4(7)
C16 C17 C4 119.8(8)
C18 C17 C4 107.9(7)
C36 C18 C17 119.4(8)
C36 C18 C19 120.7(7)
C17 C18 C19 109.8(6)
C20 C19 C18 119.1(6)
C20 C19 C5 120.6(7)
C18 C19 C5 107.5(7)
C19 C20 C38 120.1(7)
C19 C20 C21 117.9(6)
C38 C20 C21 110.3(7)
C7 C21 C22 122.6(8)
C7 C21 C20 117.8(7)
C22 C21 C20 106.8(7)
C23 C22 C21 119.3(7)
C23 C22 C39 120.2(8)
C21 C22 C39 108.6(8)
C22 C23 C42 118.1(7)
C22 C23 C24 117.4(7)
C42 C23 C24 112.5(8)
C8 C24 C23 125.0(8)
C8 C24 C25 117.4(7)
C23 C24 C25 104.8(7)
C26 C25 C43 121.5(8)
C26 C25 C24 119.0(7)
C43 C25 C24 107.4(7)
C25 C26 C10 120.7(8)
C25 C26 C27 118.8(7)
C10 C26 C27 108.8(7)
C45 C27 C28 121.5(7)
C45 C27 C26 120.8(7)
C28 C27 C26 106.8(6)
C29 C28 C27 119.2(7)
C29 C28 C11 118.8(7)
C27 C28 C11 110.1(7)
C28 C29 C47 120.7(7)
C28 C29 C30 121.8(7)
C47 C29 C30 105.2(7)
C13 C30 C31 121.0(8)
C13 C30 C29 116.3(7)
C31 C30 C29 109.6(7)
C32 C31 C48 121.0(8)
C32 C31 C30 119.7(8)
C48 C31 C30 107.2(8)
C31 C32 C15 119.7(8)
C31 C32 C33 117.8(7)
C15 C32 C33 111.1(9)
C50 C33 C32 123.2(9)
C50 C33 C34 118.7(8)
C32 C33 C34 105.6(7)
C35 C34 C16 124.0(9)
C35 C34 C33 118.1(7)
C16 C34 C33 105.2(8)
C34 C35 C52 122.3(8)
C34 C35 C36 117.7(8)
C52 C35 C36 107.9(7)
C18 C36 C37 119.0(7)
C18 C36 C35 121.2(8)
C37 C36 C35 107.0(7)
C38 C37 C53 120.1(7)
C38 C37 C36 121.0(7)
C53 C37 C36 108.0(7)
C37 C38 C20 120.1(7)
C37 C38 C39 121.3(7)
C20 C38 C39 105.7(7)
C40 C39 C22 120.9(8)
C40 C39 C38 118.8(8)
C22 C39 C38 108.7(7)
C39 C40 C54 120.5(8)
C39 C40 C41 119.4(7)
C54 C40 C41 107.4(7)
C42 C41 C56 124.5(8)
C42 C41 C40 117.2(7)
C56 C41 C40 106.4(7)
C41 C42 C23 124.2(8)
C41 C42 C43 117.4(8)
C23 C42 C43 106.7(7)
C44 C43 C25 120.0(8)
C44 C43 C42 119.0(7)
C25 C43 C42 108.6(8)
C43 C44 C57 121.4(8)
C43 C44 C45 118.6(7)
C57 C44 C45 107.9(7)
C27 C45 C44 120.2(7)
C27 C45 C46 118.3(7)
C44 C45 C46 109.3(7)
C47 C46 C45 119.9(7)
C47 C46 C58 122.5(7)
C45 C46 C58 106.1(7)
C46 C47 C29 120.3(7)
C46 C47 C48 117.6(7)
C29 C47 C48 110.2(7)
C49 C48 C31 120.7(8)
C49 C48 C47 119.4(8)
C31 C48 C47 107.8(7)
C59 C49 C48 121.2(8)
C59 C49 C50 108.4(7)
C48 C49 C50 118.0(8)
C33 C50 C51 122.9(9)
C33 C50 C49 119.3(8)
C51 C50 C49 106.6(7)
C52 C51 C60 119.0(7)
C52 C51 C50 117.7(8)
C60 C51 C50 111.2(8)
C51 C52 C53 119.7(7)
C51 C52 C35 120.3(8)
C53 C52 C35 108.3(7)
C54 C53 C52 121.2(7)
C54 C53 C37 118.0(7)
C52 C53 C37 108.7(7)
C53 C54 C40 121.2(7)
C53 C54 C55 117.4(7)
C40 C54 C55 108.7(7)
C60 C55 C56 123.8(8)
C60 C55 C54 119.2(7)
C56 C55 C54 105.4(7)
C57 C56 C55 118.2(8)
C57 C56 C41 118.6(7)
C55 C56 C41 112.1(8)
C56 C57 C44 119.0(8)
C56 C57 C58 120.0(7)
C44 C57 C58 108.3(7)
C59 C58 C57 121.3(8)
C59 C58 C46 117.9(8)
C57 C58 C46 108.4(7)
C58 C59 C49 121.4(8)
C58 C59 C60 118.1(8)
C49 C59 C60 109.0(8)
C55 C60 C51 123.4(7)
C55 C60 C59 118.5(7)
C51 C60 C59 104.7(7)
N2 C61 N1 115.3(6)
N2 C61 C62 120.1(6)
N1 C61 C62 124.6(6)
C63 C62 C67 120.1(6)
C63 C62 C61 121.0(6)
C67 C62 C61 118.8(6)
C62 C63 C64 120.1(7)
C62 C63 H1 119.9
C64 C63 H1 119.9
C65 C64 C63 119.7(7)
C65 C64 H2 120.2
C63 C64 H2 120.2
C64 C65 C66 119.9(7)
C64 C65 H3 120.0
C66 C65 H3 120.0
C67 C66 C65 120.5(7)
C67 C66 H4 119.8
C65 C66 H4 119.8
C66 C67 C62 119.7(7)
C66 C67 H5 120.2
C62 C67 H5 120.2
O1 C68 N1 119.1(6)
O1 C68 C69 121.7(6)
N1 C68 C69 119.1(6)
C74 C69 C70 118.6(6)
C74 C69 C68 123.8(6)
C70 C69 C68 117.4(6)
C71 C70 C69 120.2(7)
C71 C70 H6 119.9
C69 C70 H6 119.9
C70 C71 C72 119.6(7)
C70 C71 H7 120.2
C72 C71 H7 120.2
C73 C72 C71 121.1(7)
C73 C72 H8 119.5
C71 C72 H8 119.5
C72 C73 C74 119.6(7)
C72 C73 H9 120.2
C74 C73 H9 120.2
C73 C74 C69 120.8(6)
C73 C74 H10 119.6
C69 C74 H10 119.6
S2 C75 S1 177.5(7)

loop_
_geom_bond_atom_site_label_1
_geom_bond_atom_site_label_2
_geom_bond_distance
S1 C75 1.531(10)
S2 C75 1.523(10)
O1 C68 1.221(8)
N1 C61 1.399(9)
N1 C68 1.411(9)
N1 C1 1.495(8)
N2 C61 1.257(8)
N2 C2 1.529(8)
C1 C9 1.523(9)
C1 C2 1.559(9)
C1 C6 1.581(10)
C2 C3 1.506(9)
C2 C12 1.540(9)
C3 C4 1.366(10)
C3 C14 1.429(10)
C4 C17 1.448(10)
C4 C5 1.487(11)
C5 C6 1.326(10)
C5 C19 1.463(10)
C6 C7 1.400(10)
C7 C21 1.387(10)
C7 C8 1.487(10)
C8 C24 1.342(10)
C8 C9 1.403(10)
C9 C10 1.405(10)
C10 C26 1.438(10)
C10 C11 1.462(10)
C11 C12 1.392(10)
C11 C28 1.449(10)
C12 C13 1.386(10)
C13 C30 1.383(10)
C13 C14 1.485(10)
C14 C15 1.363(10)
C15 C32 1.404(11)
C15 C16 1.428(11)
C16 C34 1.422(11)
C16 C17 1.429(11)
C17 C18 1.438(11)
C18 C36 1.381(10)
C18 C19 1.444(11)
C19 C20 1.393(10)
C20 C38 1.443(10)
C20 C21 1.463(11)
C21 C22 1.438(11)
C22 C23 1.400(12)
C22 C39 1.456(11)
C23 C42 1.406(11)
C23 C24 1.430(10)
C24 C25 1.509(12)
C25 C26 1.357(11)
C25 C43 1.440(10)
C26 C27 1.461(10)
C27 C45 1.383(10)
C27 C28 1.419(10)
C28 C29 1.375(11)
C29 C47 1.425(10)
C29 C30 1.482(11)
C30 C31 1.439(11)
C31 C32 1.403(12)
C31 C48 1.437(12)
C32 C33 1.437(11)
C33 C50 1.352(11)
C33 C34 1.512(12)
C34 C35 1.338(12)
C35 C52 1.436(11)
C35 C36 1.467(11)
C36 C37 1.450(11)
C37 C38 1.357(11)
C37 C53 1.439(11)
C38 C39 1.472(11)
C39 C40 1.354(11)
C40 C54 1.425(11)
C40 C41 1.502(11)
C41 C42 1.373(11)
C41 C56 1.416(11)
C42 C43 1.465(12)
C43 C44 1.413(11)
C44 C57 1.435(11)
C44 C45 1.441(11)
C45 C46 1.456(11)
C46 C47 1.365(11)
C46 C58 1.461(11)
C47 C48 1.455(11)
C48 C49 1.397(11)
C49 C59 1.393(11)
C49 C50 1.495(12)
C50 C51 1.432(11)
C51 C52 1.400(11)
C51 C60 1.432(11)
C52 C53 1.433(10)
C53 C54 1.414(10)
C54 C55 1.503(11)
C55 C60 1.334(10)
C55 C56 1.424(10)
C56 C57 1.407(11)
C57 C58 1.450(11)
C58 C59 1.360(11)
C59 C60 1.527(11)
C61 C62 1.486(9)
C62 C63 1.381(9)
C62 C67 1.379(9)
C63 C64 1.375(9)
C63 H1 0.9500
C64 C65 1.369(11)
C64 H2 0.9500
C65 C66 1.390(11)
C65 H3 0.9500
C66 C67 1.359(10)
C66 H4 0.9500
C67 H5 0.9500
C68 C69 1.475(9)
C69 C74 1.376(9)
C69 C70 1.403(9)
C70 C71 1.363(10)
C70 H6 0.9500
C71 C72 1.376(11)
C71 H7 0.9500
C72 C73 1.359(11)
C72 H8 0.9500
C73 C74 1.372(9)
C73 H9 0.9500
C74 H10 0.9500
